data_7237911
loop_
_publ_author_name
'Zhang, Tingting'
'Gao, Heqi'
'Lv, Anqi'
'Wang, Ziyi'
'Gong, Yongyang'
'Ding, Dan'
'Ma, Huili'
'Zhang, Yongming'
'Yuan, Wang Zhang'

_publ_section_title
;
 Hydrogen bonding boosted the persistent room temperature phosphorescence
 of pure organic compounds for multiple applications
;
_journal_issue 29
_journal_name_full 'Journal of Materials Chemistry C'
_journal_page_first 9095
_journal_paper_doi 10.1039/C9TC02879J
_journal_volume 7
_journal_year 2019
_chemical_formula_moiety 'C19 H13 N O2 [+ solvent]'
_chemical_formula_sum 'C19 H13 N O2'
_chemical_formula_weight 287.30
_space_group_crystal_system triclinic
_space_group_IT_number 2
_space_group_name_Hall '-P 1'
_space_group_name_H-M_alt 'P -1'
_atom_sites_solution_hydrogens geom
_audit_creation_method SHELXL-2014/7
_audit_update_record
;
2019-05-13 deposited with the CCDC.	2019-07-02 downloaded from the CCDC.
;
_cell_angle_alpha 88.065(17)
_cell_angle_beta 75.24(2)
_cell_angle_gamma 68.408(16)
_cell_formula_units_Z 8
_cell_length_a 11.660(2)
_cell_length_b 15.654(4)
_cell_length_c 18.325(4)
_cell_measurement_reflns_used 9080
_cell_measurement_temperature 299(2)
_cell_measurement_theta_max 68.19
_cell_measurement_theta_min 3.04
_cell_volume 3000.7(12)
_computing_structure_refinement 'SHELXL-2014/7 (Sheldrick, 2014)'
_diffrn_ambient_temperature 299(2)
_diffrn_measured_fraction_theta_full 0.970
_diffrn_measured_fraction_theta_max 0.970
_diffrn_measurement_device_type 'Bruker APEX-II CCD'
_diffrn_measurement_method '\f and \w scans'
_diffrn_radiation_type CuK\a
_diffrn_radiation_wavelength 1.54178
_diffrn_reflns_av_R_equivalents 0.0596
_diffrn_reflns_av_unetI/netI 0.0468
_diffrn_reflns_Laue_measured_fraction_full 0.970
_diffrn_reflns_Laue_measured_fraction_max 0.970
_diffrn_reflns_limit_h_max 13
_diffrn_reflns_limit_h_min -13
_diffrn_reflns_limit_k_max 18
_diffrn_reflns_limit_k_min -18
_diffrn_reflns_limit_l_max 21
_diffrn_reflns_limit_l_min -21
_diffrn_reflns_number 40507
_diffrn_reflns_point_group_measured_fraction_full 0.970
_diffrn_reflns_point_group_measured_fraction_max 0.970
_diffrn_reflns_theta_full 63.881
_diffrn_reflns_theta_max 63.881
_diffrn_reflns_theta_min 2.499
_exptl_absorpt_coefficient_mu 0.666
_exptl_crystal_colour colorless
_exptl_crystal_density_diffrn 1.272
_exptl_crystal_description block
_exptl_crystal_F_000 1200
_exptl_crystal_size_max 0.220
_exptl_crystal_size_mid 0.200
_exptl_crystal_size_min 0.180
_exptl_transmission_factor_max 0.7531
_exptl_transmission_factor_min 0.5397
_refine_diff_density_max 0.184
_refine_diff_density_min -0.213
_refine_diff_density_rms 0.036
_refine_ls_extinction_method none
_refine_ls_goodness_of_fit_ref 1.092
_refine_ls_hydrogen_treatment constr
_refine_ls_matrix_type full
_refine_ls_number_parameters 795
_refine_ls_number_reflns 9636
_refine_ls_number_restraints 0
_refine_ls_restrained_S_all 1.092
_refine_ls_R_factor_all 0.0798
_refine_ls_R_factor_gt 0.0608
_refine_ls_shift/su_max 0.000
_refine_ls_shift/su_mean 0.000
_refine_ls_structure_factor_coef Fsqd
_refine_ls_weighting_details 'w=1/[\s^2^(Fo^2^)+(0.0469P)^2^+1.5253P] where P=(Fo^2^+2Fc^2^)/3'
_refine_ls_weighting_scheme calc
_refine_ls_wR_factor_gt 0.1359
_refine_ls_wR_factor_ref 0.1473
_reflns_Friedel_coverage 0.000
_reflns_number_gt 7531
_reflns_number_total 9636
_reflns_threshold_expression 'I > 2\s(I)'
_cod_data_source_file c9tc02879j3.cif
_cod_data_source_block b
_cod_database_code 7237911
_shelx_shelxl_version_number 2014/7
_shelx_space_group_comment
;
The symmetry employed for this shelxl refinement is uniquely defined
by the following loop, which should always be used as a source of
symmetry information in preference to the above space-group names.
They are only intended as comments.
;
_shelx_estimated_absorpt_t_min 0.867
_shelx_estimated_absorpt_t_max 0.890

loop_
_space_group_symop_operation_xyz
'x, y, z'
'-x, -y, -z'

loop_
_atom_site_label
_atom_site_type_symbol
_atom_site_fract_x
_atom_site_fract_y
_atom_site_fract_z
_atom_site_U_iso_or_equiv
_atom_site_adp_type
_atom_site_occupancy
_atom_site_site_symmetry_order
_atom_site_calc_flag
_atom_site_refinement_flags_posn
_atom_site_refinement_flags_adp
O1 O 0.67477(19) 0.90961(12) 0.58967(11) 0.0634(5) Uani 1 1 d . .
H1 H 0.6612 0.8866 0.5548 0.095 Uiso 1 1 calc R U
C1 C 0.7087(3) 1.21058(16) 0.85978(14) 0.0511(7) Uani 1 1 d . .
N1 N 0.7760(2) 1.19205(14) 0.78319(12) 0.0513(5) Uani 1 1 d . .
O2 O 0.6789(2) 1.01689(13) 0.50698(11) 0.0698(6) Uani 1 1 d . .
C2 C 0.6090(3) 1.18558(19) 0.89925(16) 0.0609(7) Uani 1 1 d . .
H2 H 0.5775 1.1508 0.8755 0.073 Uiso 1 1 calc R U
N2 N 0.4585(2) 0.87166(14) 0.77737(12) 0.0532(5) Uani 1 1 d . .
O3 O 0.3891(2) 0.56564(13) 0.59272(12) 0.0727(6) Uani 1 1 d . .
H3A H 0.3725 0.5399 0.5608 0.109 Uiso 1 1 calc R U
C3 C 0.5579(3) 1.2140(2) 0.97507(17) 0.0754(9) Uani 1 1 d . .
H3 H 0.4902 1.1988 1.0028 0.091 Uiso 1 1 calc R U
N3 N 0.6002(2) 0.63079(14) 0.19434(11) 0.0477(5) Uani 1 1 d . .
O4 O 0.3465(2) 0.68001(14) 0.51590(11) 0.0669(5) Uani 1 1 d . .
C4 C 0.6059(4) 1.2647(2) 1.01024(18) 0.0841(11) Uani 1 1 d . .
H4 H 0.5714 1.2816 1.0617 0.101 Uiso 1 1 calc R U
N4 N -0.0120(2) 0.33370(15) 0.34909(12) 0.0545(5) Uani 1 1 d . .
O5 O 0.6546(2) 0.81044(13) 0.48483(11) 0.0690(6) Uani 1 1 d . .
C5 C 0.7031(4) 1.2907(2) 0.97127(18) 0.0737(9) Uani 1 1 d . .
H5 H 0.7334 1.3258 0.9956 0.088 Uiso 1 1 calc R U
C9 C 1.0257(4) 1.3255(2) 0.7701(3) 0.0813(11) Uani 1 1 d . .
H9 H 1.0804 1.3563 0.7698 0.098 Uiso 1 1 calc R U
O8 O 0.2247(2) 0.60371(13) 0.45110(12) 0.0693(6) Uani 1 1 d . .
H8A H 0.2667 0.6233 0.4709 0.104 Uiso 1 1 calc R U
C8 C 0.9373(3) 1.32561(19) 0.8361(2) 0.0713(9) Uani 1 1 d . .
H8 H 0.9323 1.3563 0.8801 0.086 Uiso 1 1 calc R U
O7 O 0.3201(2) 0.47570(13) 0.50437(12) 0.0677(5) Uani 1 1 d . .
C7 C 0.8551(3) 1.27929(16) 0.83671(17) 0.0551(7) Uani 1 1 d . .
O6 O 0.6299(2) 0.92648(12) 0.40985(11) 0.0695(6) Uani 1 1 d . .
H6 H 0.6507 0.9474 0.4426 0.104 Uiso 1 1 calc R U
C6 C 0.7565(3) 1.26388(17) 0.89409(16) 0.0552(7) Uani 1 1 d . .
C10 C 1.0347(3) 1.2800(2) 0.7037(2) 0.0750(9) Uani 1 1 d . .
H10 H 1.0950 1.2811 0.6596 0.090 Uiso 1 1 calc R U
C12 C 0.8648(3) 1.23425(16) 0.76870(16) 0.0515(6) Uani 1 1 d . .
C11 C 0.9551(3) 1.2332(2) 0.70232(18) 0.0638(8) Uani 1 1 d . .
H11 H 0.9619 1.2020 0.6582 0.077 Uiso 1 1 calc R U
C13 C 0.7554(2) 1.13964(17) 0.72961(14) 0.0477(6) Uani 1 1 d . .
C014 C -0.0520(2) 0.34994(19) 0.28228(15) 0.0541(7) Uani 1 1 d . .
C14 C 0.7486(3) 1.05448(18) 0.74704(15) 0.0541(7) Uani 1 1 d . .
H14 H 0.7597 1.0311 0.7932 0.065 Uiso 1 1 calc R U
C15 C 0.7254(3) 1.00433(17) 0.69575(14) 0.0522(6) Uani 1 1 d . .
H15 H 0.7195 0.9476 0.7077 0.063 Uiso 1 1 calc R U
C16 C 0.7109(2) 1.03840(16) 0.62632(13) 0.0453(6) Uani 1 1 d . .
C17 C 0.7205(2) 1.12288(16) 0.60878(14) 0.0478(6) Uani 1 1 d . .
H17 H 0.7124 1.1454 0.5620 0.057 Uiso 1 1 calc R U
C18 C 0.7419(2) 1.17336(17) 0.66013(14) 0.0487(6) Uani 1 1 d . .
H18 H 0.7474 1.2302 0.6483 0.058 Uiso 1 1 calc R U
C19 C 0.6876(2) 0.98519(17) 0.57069(15) 0.0485(6) Uani 1 1 d . .
C21 C 0.6708(3) 0.7778(2) 0.80213(16) 0.0618(7) Uani 1 1 d . .
H21 H 0.6897 0.7278 0.7691 0.074 Uiso 1 1 calc R U
C20 C 0.5580(3) 0.85367(17) 0.81204(14) 0.0500(6) Uani 1 1 d . .
C22 C 0.7545(3) 0.7794(2) 0.84320(18) 0.0716(9) Uani 1 1 d . .
H22 H 0.8304 0.7290 0.8381 0.086 Uiso 1 1 calc R U
C23 C 0.7280(3) 0.8542(2) 0.89181(18) 0.0723(9) Uani 1 1 d . .
H23 H 0.7870 0.8535 0.9179 0.087 Uiso 1 1 calc R U
C26 C 0.4048(3) 0.99451(16) 0.85927(14) 0.0497(6) Uani 1 1 d . .
C25 C 0.5286(3) 0.92911(17) 0.86216(14) 0.0497(6) Uani 1 1 d . .
C24 C 0.6165(3) 0.9288(2) 0.90177(16) 0.0609(7) Uani 1 1 d . .
H24 H 0.5993 0.9788 0.9345 0.073 Uiso 1 1 calc R U
C27 C 0.3237(3) 1.07836(18) 0.89839(16) 0.0596(7) Uani 1 1 d . .
H27 H 0.3481 1.1041 0.9340 0.071 Uiso 1 1 calc R U
C29 C 0.1698(3) 1.08523(19) 0.83010(19) 0.0693(8) Uani 1 1 d . .
H29 H 0.0907 1.1169 0.8207 0.083 Uiso 1 1 calc R U
C28 C 0.2065(3) 1.12273(18) 0.88360(18) 0.0671(8) Uani 1 1 d . .
H28 H 0.1514 1.1785 0.9098 0.081 Uiso 1 1 calc R U
C30 C 0.2476(3) 1.00253(18) 0.79084(17) 0.0610(7) Uani 1 1 d . .
H30 H 0.2222 0.9776 0.7552 0.073 Uiso 1 1 calc R U
C31 C 0.3650(3) 0.95731(16) 0.80589(15) 0.0495(6) Uani 1 1 d . .
C32 C 0.4483(2) 0.81261(17) 0.72387(15) 0.0497(6) Uani 1 1 d . .
C33 C 0.4576(3) 0.72372(17) 0.74103(16) 0.0556(7) Uani 1 1 d . .
H33 H 0.4766 0.7010 0.7858 0.067 Uiso 1 1 calc R U
C34 C 0.4387(3) 0.66914(17) 0.69130(16) 0.0543(7) Uani 1 1 d . .
H34 H 0.4450 0.6095 0.7027 0.065 Uiso 1 1 calc R U
C35 C 0.4103(2) 0.70261(17) 0.62446(14) 0.0480(6) Uani 1 1 d . .
C36 C 0.4046(3) 0.79073(17) 0.60716(15) 0.0535(7) Uani 1 1 d . .
H36 H 0.3875 0.8132 0.5619 0.064 Uiso 1 1 calc R U
C37 C 0.4240(3) 0.84513(18) 0.65623(15) 0.0540(7) Uani 1 1 d . .
H37 H 0.4208 0.9039 0.6439 0.065 Uiso 1 1 calc R U
C38 C 0.3806(3) 0.64727(17) 0.57335(16) 0.0509(6) Uani 1 1 d . .
C39 C 0.5190(2) 0.58299(15) 0.19804(14) 0.0440(6) Uani 1 1 d . .
C40 C 0.4198(3) 0.57946(16) 0.25705(15) 0.0514(6) Uani 1 1 d . .
H40 H 0.4015 0.6091 0.3041 0.062 Uiso 1 1 calc R U
C41 C 0.3490(3) 0.53078(18) 0.24390(16) 0.0576(7) Uani 1 1 d . .
H41 H 0.2814 0.5280 0.2827 0.069 Uiso 1 1 calc R U
C42 C 0.3765(3) 0.48558(18) 0.17371(17) 0.0581(7) Uani 1 1 d . .
H42 H 0.3274 0.4531 0.1662 0.070 Uiso 1 1 calc R U
C43 C 0.4755(3) 0.48858(17) 0.11558(15) 0.0525(7) Uani 1 1 d . .
H43 H 0.4942 0.4576 0.0691 0.063 Uiso 1 1 calc R U
C44 C 0.5480(2) 0.53830(15) 0.12649(14) 0.0441(6) Uani 1 1 d . .
C45 C 0.6508(2) 0.55955(16) 0.07788(14) 0.0455(6) Uani 1 1 d . .
C46 C 0.7211(3) 0.53368(19) 0.00313(15) 0.0585(7) Uani 1 1 d . .
H46 H 0.7042 0.4945 -0.0260 0.070 Uiso 1 1 calc R U
C47 C 0.8154(3) 0.5666(2) -0.02688(17) 0.0701(8) Uani 1 1 d . .
H47 H 0.8614 0.5507 -0.0772 0.084 Uiso 1 1 calc R U
C48 C 0.8438(3) 0.6234(2) 0.01632(17) 0.0704(8) Uani 1 1 d . .
H48 H 0.9093 0.6442 -0.0053 0.084 Uiso 1 1 calc R U
C49 C 0.7766(3) 0.64972(19) 0.09090(16) 0.0585(7) Uani 1 1 d . .
H49 H 0.7957 0.6878 0.1199 0.070 Uiso 1 1 calc R U
C50 C 0.6797(2) 0.61740(16) 0.12107(13) 0.0454(6) Uani 1 1 d . .
C51 C 0.6027(2) 0.68545(16) 0.25393(14) 0.0467(6) Uani 1 1 d . .
C52 C 0.6141(3) 0.64923(17) 0.32320(14) 0.0538(7) Uani 1 1 d . .
H52 H 0.6164 0.5898 0.3318 0.065 Uiso 1 1 calc R U
C53 C 0.6218(3) 0.70214(17) 0.37920(14) 0.0535(7) Uani 1 1 d . .
H53 H 0.6284 0.6785 0.4259 0.064 Uiso 1 1 calc R U
C54 C 0.6199(2) 0.79074(16) 0.36604(14) 0.0455(6) Uani 1 1 d . .
C55 C 0.6069(2) 0.82637(16) 0.29705(14) 0.0466(6) Uani 1 1 d . .
H55 H 0.6044 0.8858 0.2883 0.056 Uiso 1 1 calc R U
C56 C 0.5977(3) 0.77409(16) 0.24154(14) 0.0483(6) Uani 1 1 d . .
H56 H 0.5882 0.7985 0.1955 0.058 Uiso 1 1 calc R U
C57 C 0.6350(3) 0.84567(17) 0.42414(14) 0.0492(6) Uani 1 1 d . .
C58 C -0.0212(3) 0.25000(18) 0.37484(17) 0.0563(7) Uani 1 1 d . .
C59 C 0.0006(3) 0.2080(2) 0.44071(18) 0.0673(8) Uani 1 1 d . .
H59 H 0.0285 0.2333 0.4747 0.081 Uiso 1 1 calc R U
C60 C -0.0211(3) 0.1271(2) 0.4536(2) 0.0839(10) Uani 1 1 d . .
H60 H -0.0084 0.0978 0.4975 0.101 Uiso 1 1 calc R U
C61 C -0.0611(3) 0.0887(2) 0.4030(3) 0.0912(12) Uani 1 1 d . .
H61 H -0.0727 0.0333 0.4128 0.109 Uiso 1 1 calc R U
C62 C -0.0839(3) 0.1308(2) 0.3389(2) 0.0847(11) Uani 1 1 d . .
H62 H -0.1123 0.1050 0.3056 0.102 Uiso 1 1 calc R U
C63 C -0.0640(3) 0.2131(2) 0.32397(18) 0.0630(8) Uani 1 1 d . .
C64 C -0.0852(3) 0.2766(2) 0.26548(17) 0.0617(8) Uani 1 1 d . .
C65 C -0.1258(3) 0.2759(3) 0.2008(2) 0.0838(10) Uani 1 1 d . .
H65 H -0.1470 0.2273 0.1888 0.101 Uiso 1 1 calc R U
C66 C -0.1342(3) 0.3473(3) 0.1547(2) 0.0918(11) Uani 1 1 d . .
H66 H -0.1637 0.3478 0.1120 0.110 Uiso 1 1 calc R U
C67 C -0.0996(3) 0.4189(3) 0.17071(19) 0.0804(10) Uani 1 1 d . .
H67 H -0.1043 0.4659 0.1378 0.096 Uiso 1 1 calc R U
C68 C -0.0584(3) 0.4218(2) 0.23432(16) 0.0644(8) Uani 1 1 d . .
H68 H -0.0355 0.4700 0.2450 0.077 Uiso 1 1 calc R U
C69 C 0.0529(2) 0.38123(17) 0.37642(14) 0.0482(6) Uani 1 1 d . .
C70 C 0.0058(3) 0.47687(17) 0.38340(14) 0.0528(7) Uani 1 1 d . .
H70 H -0.0696 0.5106 0.3704 0.063 Uiso 1 1 calc R U
C71 C 0.0711(3) 0.52164(17) 0.40964(14) 0.0512(6) Uani 1 1 d . .
H71 H 0.0411 0.5856 0.4125 0.061 Uiso 1 1 calc R U
C72 C 0.1810(2) 0.47199(17) 0.43173(13) 0.0476(6) Uani 1 1 d . .
C73 C 0.2269(3) 0.37645(17) 0.42520(14) 0.0517(6) Uani 1 1 d . .
H73 H 0.3001 0.3427 0.4404 0.062 Uiso 1 1 calc R U
C74 C 0.1650(3) 0.33148(17) 0.39652(14) 0.0508(6) Uani 1 1 d . .
H74 H 0.1983 0.2675 0.3905 0.061 Uiso 1 1 calc R U
C75 C 0.2482(3) 0.51830(18) 0.46469(15) 0.0524(7) Uani 1 1 d . .

loop_
_atom_site_aniso_label
_atom_site_aniso_U_11
_atom_site_aniso_U_22
_atom_site_aniso_U_33
_atom_site_aniso_U_23
_atom_site_aniso_U_13
_atom_site_aniso_U_12
O1 0.0853(14) 0.0523(11) 0.0687(12) 0.0019(9) -0.0329(11) -0.0350(10)
C1 0.0613(18) 0.0405(13) 0.0502(15) -0.0029(11) -0.0224(14) -0.0116(13)
N1 0.0562(14) 0.0531(12) 0.0500(12) -0.0063(10) -0.0170(11) -0.0237(11)
O2 0.1088(17) 0.0682(12) 0.0548(12) 0.0060(10) -0.0327(12) -0.0510(12)
C2 0.069(2) 0.0590(17) 0.0543(16) -0.0026(13) -0.0175(15) -0.0223(15)
N2 0.0544(14) 0.0459(12) 0.0605(13) -0.0034(10) -0.0220(11) -0.0148(11)
O3 0.0995(17) 0.0544(12) 0.0808(14) 0.0055(10) -0.0370(13) -0.0383(11)
C3 0.091(2) 0.0659(19) 0.0570(18) -0.0040(15) -0.0067(17) -0.0233(18)
N3 0.0564(13) 0.0484(12) 0.0433(11) -0.0040(9) -0.0111(10) -0.0259(10)
O4 0.0817(15) 0.0686(13) 0.0646(12) 0.0067(10) -0.0286(11) -0.0377(11)
C4 0.121(3) 0.067(2) 0.0502(18) -0.0089(15) -0.014(2) -0.023(2)
N4 0.0590(14) 0.0517(13) 0.0573(13) 0.0065(10) -0.0188(11) -0.0237(11)
O5 0.1110(17) 0.0589(11) 0.0553(11) 0.0096(9) -0.0395(12) -0.0408(12)
C5 0.107(3) 0.0499(17) 0.066(2) -0.0106(14) -0.037(2) -0.0204(18)
C9 0.078(2) 0.0570(19) 0.135(3) 0.022(2) -0.061(3) -0.0343(18)
O8 0.0961(16) 0.0529(11) 0.0739(13) 0.0078(10) -0.0381(12) -0.0347(11)
C8 0.078(2) 0.0442(16) 0.105(3) 0.0040(16) -0.052(2) -0.0197(16)
O7 0.0775(14) 0.0536(11) 0.0816(14) 0.0068(10) -0.0409(12) -0.0218(10)
C7 0.0611(18) 0.0328(13) 0.0778(19) -0.0004(12) -0.0391(16) -0.0103(12)
O6 0.1154(18) 0.0514(11) 0.0631(12) 0.0045(9) -0.0428(12) -0.0423(12)
C6 0.0713(19) 0.0372(13) 0.0592(17) -0.0014(12) -0.0322(15) -0.0119(13)
C10 0.0579(19) 0.068(2) 0.109(3) 0.0254(19) -0.0354(19) -0.0276(16)
C12 0.0519(16) 0.0399(13) 0.0655(17) 0.0013(12) -0.0252(14) -0.0136(12)
C11 0.0588(19) 0.0595(17) 0.077(2) 0.0054(15) -0.0247(17) -0.0217(15)
C13 0.0504(15) 0.0486(14) 0.0468(14) -0.0059(11) -0.0122(12) -0.0210(12)
C014 0.0426(15) 0.0600(16) 0.0554(16) 0.0006(13) -0.0142(13) -0.0128(13)
C14 0.0671(18) 0.0523(15) 0.0476(14) 0.0034(12) -0.0204(14) -0.0239(14)
C15 0.0622(18) 0.0457(14) 0.0523(15) -0.0007(12) -0.0147(13) -0.0238(13)
C16 0.0463(15) 0.0451(13) 0.0436(13) -0.0056(11) -0.0080(12) -0.0180(12)
C17 0.0537(16) 0.0476(14) 0.0444(14) -0.0011(11) -0.0126(12) -0.0210(12)
C18 0.0561(16) 0.0443(14) 0.0490(14) -0.0014(11) -0.0138(13) -0.0221(12)
C19 0.0519(16) 0.0454(14) 0.0525(15) -0.0016(12) -0.0146(13) -0.0219(12)
C21 0.0543(18) 0.0613(17) 0.0588(17) -0.0042(14) -0.0129(15) -0.0096(15)
C20 0.0489(16) 0.0512(15) 0.0501(14) 0.0026(12) -0.0132(13) -0.0187(13)
C22 0.0469(17) 0.087(2) 0.0692(19) 0.0015(17) -0.0161(16) -0.0106(16)
C23 0.061(2) 0.094(2) 0.067(2) -0.0022(17) -0.0219(16) -0.0304(19)
C26 0.0559(17) 0.0418(14) 0.0532(15) 0.0051(11) -0.0121(13) -0.0220(13)
C25 0.0552(17) 0.0523(15) 0.0460(14) 0.0039(11) -0.0108(13) -0.0265(13)
C24 0.068(2) 0.0663(18) 0.0561(17) 0.0007(14) -0.0169(15) -0.0334(17)
C27 0.076(2) 0.0428(15) 0.0598(17) 0.0021(12) -0.0109(15) -0.0267(15)
C29 0.0613(19) 0.0455(16) 0.094(2) 0.0070(15) -0.0198(18) -0.0119(14)
C28 0.069(2) 0.0375(14) 0.080(2) 0.0008(14) -0.0071(17) -0.0120(15)
C30 0.0581(18) 0.0473(15) 0.079(2) 0.0026(14) -0.0260(16) -0.0159(14)
C31 0.0506(16) 0.0378(13) 0.0595(16) 0.0036(11) -0.0164(13) -0.0145(12)
C32 0.0488(16) 0.0428(14) 0.0569(15) -0.0010(11) -0.0149(13) -0.0153(12)
C33 0.0658(18) 0.0462(14) 0.0574(16) 0.0069(12) -0.0253(14) -0.0178(13)
C34 0.0585(17) 0.0402(13) 0.0658(17) 0.0046(12) -0.0195(14) -0.0181(13)
C35 0.0433(15) 0.0472(14) 0.0531(15) -0.0005(11) -0.0110(12) -0.0169(12)
C36 0.0597(17) 0.0501(15) 0.0564(16) 0.0080(12) -0.0213(14) -0.0233(13)
C37 0.0634(18) 0.0440(14) 0.0622(17) 0.0089(12) -0.0224(14) -0.0249(13)
C38 0.0477(16) 0.0466(15) 0.0580(16) 0.0006(12) -0.0119(13) -0.0180(12)
C39 0.0477(15) 0.0342(12) 0.0497(14) 0.0000(10) -0.0137(12) -0.0139(11)
C40 0.0596(17) 0.0432(14) 0.0515(15) -0.0010(11) -0.0138(14) -0.0194(13)
C41 0.0577(18) 0.0529(15) 0.0634(17) 0.0082(13) -0.0126(14) -0.0243(14)
C42 0.0615(18) 0.0523(16) 0.0725(19) 0.0067(14) -0.0254(16) -0.0295(14)
C43 0.0580(17) 0.0453(14) 0.0580(16) -0.0043(12) -0.0192(14) -0.0201(13)
C44 0.0459(15) 0.0336(12) 0.0509(14) -0.0015(10) -0.0172(12) -0.0093(11)
C45 0.0470(15) 0.0413(13) 0.0486(14) -0.0018(11) -0.0177(12) -0.0130(11)
C46 0.0604(18) 0.0620(17) 0.0522(16) -0.0111(13) -0.0117(14) -0.0223(15)
C47 0.072(2) 0.083(2) 0.0517(17) -0.0119(15) -0.0006(15) -0.0343(18)
C48 0.067(2) 0.081(2) 0.0657(19) -0.0040(16) -0.0030(16) -0.0397(17)
C49 0.0641(19) 0.0594(16) 0.0578(16) -0.0052(13) -0.0112(14) -0.0320(15)
C50 0.0490(15) 0.0431(13) 0.0450(14) -0.0009(11) -0.0130(12) -0.0172(12)
C51 0.0530(16) 0.0463(14) 0.0454(14) -0.0044(11) -0.0138(12) -0.0223(12)
C52 0.0753(19) 0.0417(13) 0.0534(15) 0.0038(12) -0.0220(14) -0.0287(14)
C53 0.0742(19) 0.0505(15) 0.0457(14) 0.0072(12) -0.0230(14) -0.0298(14)
C54 0.0490(15) 0.0458(14) 0.0454(14) -0.0005(11) -0.0138(12) -0.0207(12)
C55 0.0545(16) 0.0409(13) 0.0486(14) 0.0010(11) -0.0160(12) -0.0207(12)
C56 0.0591(17) 0.0468(14) 0.0440(13) 0.0029(11) -0.0160(12) -0.0235(13)
C57 0.0566(17) 0.0451(14) 0.0492(15) -0.0013(12) -0.0151(13) -0.0215(13)
C58 0.0457(16) 0.0509(15) 0.0687(18) 0.0025(13) -0.0073(14) -0.0187(13)
C59 0.0595(19) 0.0623(18) 0.072(2) 0.0115(15) -0.0076(16) -0.0204(15)
C60 0.067(2) 0.071(2) 0.102(3) 0.0267(19) -0.004(2) -0.0262(18)
C61 0.069(2) 0.067(2) 0.136(4) 0.015(2) -0.007(2) -0.0365(19)
C62 0.061(2) 0.080(2) 0.120(3) -0.007(2) -0.013(2) -0.0396(19)
C63 0.0448(16) 0.0645(18) 0.080(2) -0.0057(16) -0.0051(15) -0.0273(14)
C64 0.0413(16) 0.076(2) 0.0699(19) -0.0072(16) -0.0122(14) -0.0242(14)
C65 0.065(2) 0.111(3) 0.088(2) -0.008(2) -0.028(2) -0.039(2)
C66 0.070(2) 0.131(3) 0.079(2) 0.001(2) -0.035(2) -0.031(2)
C67 0.061(2) 0.096(3) 0.071(2) 0.0130(18) -0.0247(17) -0.0102(19)
C68 0.0587(19) 0.0636(18) 0.0618(18) 0.0045(14) -0.0185(15) -0.0107(15)
C69 0.0496(16) 0.0469(14) 0.0471(14) 0.0024(11) -0.0110(12) -0.0178(12)
C70 0.0503(16) 0.0472(15) 0.0540(15) 0.0014(12) -0.0127(13) -0.0108(13)
C71 0.0562(17) 0.0404(13) 0.0500(15) -0.0002(11) -0.0095(13) -0.0126(13)
C72 0.0494(16) 0.0467(14) 0.0421(13) 0.0005(11) -0.0069(12) -0.0159(12)
C73 0.0488(16) 0.0491(15) 0.0524(15) 0.0024(12) -0.0136(13) -0.0123(13)
C74 0.0536(16) 0.0399(13) 0.0555(15) -0.0003(11) -0.0164(13) -0.0120(12)
C75 0.0584(17) 0.0449(15) 0.0504(15) -0.0011(12) -0.0081(14) -0.0187(13)

loop_
_atom_type_symbol
_atom_type_description
_atom_type_scat_dispersion_real
_atom_type_scat_dispersion_imag
_atom_type_scat_source
C C 0.0181 0.0091 'International Tables Vol C Tables 4.2.6.8 and 6.1.1.4'
H H 0.0000 0.0000 'International Tables Vol C Tables 4.2.6.8 and 6.1.1.4'
N N 0.0311 0.0180 'International Tables Vol C Tables 4.2.6.8 and 6.1.1.4'
O O 0.0492 0.0322 'International Tables Vol C Tables 4.2.6.8 and 6.1.1.4'

loop_
_geom_angle_atom_site_label_1
_geom_angle_atom_site_label_2
_geom_angle_atom_site_label_3
_geom_angle
C19 O1 H1 109.5
C2 C1 C6 122.1(3)
C2 C1 N1 129.3(2)
C6 C1 N1 108.6(2)
C12 N1 C1 108.6(2)
C12 N1 C13 126.0(2)
C1 N1 C13 125.4(2)
C3 C2 C1 117.7(3)
C3 C2 H2 121.1
C1 C2 H2 121.1
C31 N2 C20 108.7(2)
C31 N2 C32 124.1(2)
C20 N2 C32 127.2(2)
C38 O3 H3A 109.5
C4 C3 C2 120.9(3)
C4 C3 H3 119.5
C2 C3 H3 119.5
C39 N3 C50 108.60(18)
C39 N3 C51 126.8(2)
C50 N3 C51 124.6(2)
C5 C4 C3 121.5(3)
C5 C4 H4 119.2
C3 C4 H4 119.2
C014 N4 C58 108.0(2)
C014 N4 C69 125.6(2)
C58 N4 C69 125.0(2)
C4 C5 C6 119.1(3)
C4 C5 H5 120.4
C6 C5 H5 120.4
C8 C9 C10 121.1(3)
C8 C9 H9 119.5
C10 C9 H9 119.5
C75 O8 H8A 109.5
C9 C8 C7 119.6(3)
C9 C8 H8 120.2
C7 C8 H8 120.2
C8 C7 C12 118.6(3)
C8 C7 C6 134.2(3)
C12 C7 C6 107.3(2)
C57 O6 H6 109.5
C1 C6 C5 118.6(3)
C1 C6 C7 107.2(2)
C5 C6 C7 134.2(3)
C11 C10 C9 120.9(3)
C11 C10 H10 119.6
C9 C10 H10 119.6
C11 C12 N1 129.8(2)
C11 C12 C7 121.8(3)
N1 C12 C7 108.3(2)
C10 C11 C12 118.1(3)
C10 C11 H11 121.0
C12 C11 H11 121.0
C18 C13 C14 120.0(2)
C18 C13 N1 120.2(2)
C14 C13 N1 119.7(2)
C68 C014 N4 130.5(3)
C68 C014 C64 120.9(3)
N4 C014 C64 108.6(2)
C15 C14 C13 119.9(2)
C15 C14 H14 120.1
C13 C14 H14 120.1
C14 C15 C16 120.2(2)
C14 C15 H15 119.9
C16 C15 H15 119.9
C17 C16 C15 119.5(2)
C17 C16 C19 119.7(2)
C15 C16 C19 120.8(2)
C18 C17 C16 120.4(2)
C18 C17 H17 119.8
C16 C17 H17 119.8
C17 C18 C13 120.0(2)
C17 C18 H18 120.0
C13 C18 H18 120.0
O2 C19 O1 122.8(2)
O2 C19 C16 119.1(2)
O1 C19 C16 118.0(2)
C22 C21 C20 117.4(3)
C22 C21 H21 121.3
C20 C21 H21 121.3
C21 C20 N2 129.8(2)
C21 C20 C25 121.6(2)
N2 C20 C25 108.6(2)
C21 C22 C23 121.7(3)
C21 C22 H22 119.1
C23 C22 H22 119.1
C24 C23 C22 120.9(3)
C24 C23 H23 119.6
C22 C23 H23 119.6
C27 C26 C31 119.2(3)
C27 C26 C25 133.8(3)
C31 C26 C25 107.0(2)
C24 C25 C20 119.4(3)
C24 C25 C26 133.5(2)
C20 C25 C26 107.1(2)
C23 C24 C25 119.0(3)
C23 C24 H24 120.5
C25 C24 H24 120.5
C28 C27 C26 119.0(3)
C28 C27 H27 120.5
C26 C27 H27 120.5
C30 C29 C28 121.5(3)
C30 C29 H29 119.3
C28 C29 H29 119.3
C27 C28 C29 120.9(3)
C27 C28 H28 119.6
C29 C28 H28 119.6
C29 C30 C31 117.9(3)
C29 C30 H30 121.1
C31 C30 H30 121.1
C30 C31 N2 129.7(2)
C30 C31 C26 121.6(2)
N2 C31 C26 108.6(2)
C37 C32 C33 120.0(2)
C37 C32 N2 120.0(2)
C33 C32 N2 120.0(2)
C34 C33 C32 119.7(2)
C34 C33 H33 120.1
C32 C33 H33 120.1
C33 C34 C35 120.4(2)
C33 C34 H34 119.8
C35 C34 H34 119.8
C34 C35 C36 119.2(2)
C34 C35 C38 120.9(2)
C36 C35 C38 119.9(2)
C37 C36 C35 120.6(3)
C37 C36 H36 119.7
C35 C36 H36 119.7
C36 C37 C32 120.0(2)
C36 C37 H37 120.0
C32 C37 H37 120.0
O4 C38 O3 122.9(2)
O4 C38 C35 120.7(2)
O3 C38 C35 116.3(2)
C40 C39 N3 129.9(2)
C40 C39 C44 121.7(2)
N3 C39 C44 108.3(2)
C41 C40 C39 117.9(2)
C41 C40 H40 121.0
C39 C40 H40 121.0
C40 C41 C42 121.3(3)
C40 C41 H41 119.3
C42 C41 H41 119.3
C43 C42 C41 120.5(2)
C43 C42 H42 119.7
C41 C42 H42 119.7
C42 C43 C44 119.7(2)
C42 C43 H43 120.2
C44 C43 H43 120.2
C43 C44 C39 118.8(2)
C43 C44 C45 133.8(2)
C39 C44 C45 107.3(2)
C46 C45 C50 119.4(2)
C46 C45 C44 133.7(2)
C50 C45 C44 106.9(2)
C47 C46 C45 119.1(2)
C47 C46 H46 120.5
C45 C46 H46 120.5
C46 C47 C48 121.2(3)
C46 C47 H47 119.4
C48 C47 H47 119.4
C49 C48 C47 121.2(3)
C49 C48 H48 119.4
C47 C48 H48 119.4
C48 C49 C50 117.7(2)
C48 C49 H49 121.2
C50 C49 H49 121.2
C49 C50 N3 129.6(2)
C49 C50 C45 121.5(2)
N3 C50 C45 108.8(2)
C56 C51 C52 120.2(2)
C56 C51 N3 119.3(2)
C52 C51 N3 120.5(2)
C53 C52 C51 119.5(2)
C53 C52 H52 120.2
C51 C52 H52 120.2
C52 C53 C54 120.2(2)
C52 C53 H53 119.9
C54 C53 H53 119.9
C55 C54 C53 119.6(2)
C55 C54 C57 119.9(2)
C53 C54 C57 120.4(2)
C56 C55 C54 120.2(2)
C56 C55 H55 119.9
C54 C55 H55 119.9
C55 C56 C51 120.2(2)
C55 C56 H56 119.9
C51 C56 H56 119.9
O5 C57 O6 122.8(2)
O5 C57 C54 119.4(2)
O6 C57 C54 117.8(2)
C59 C58 C63 121.9(3)
C59 C58 N4 129.3(3)
C63 C58 N4 108.8(3)
C60 C59 C58 117.2(3)
C60 C59 H59 121.4
C58 C59 H59 121.4
C61 C60 C59 121.7(4)
C61 C60 H60 119.1
C59 C60 H60 119.1
C62 C61 C60 120.9(3)
C62 C61 H61 119.6
C60 C61 H61 119.6
C61 C62 C63 119.3(3)
C61 C62 H62 120.4
C63 C62 H62 120.4
C58 C63 C62 119.1(3)
C58 C63 C64 107.4(2)
C62 C63 C64 133.3(3)
C65 C64 C014 119.7(3)
C65 C64 C63 133.2(3)
C014 C64 C63 107.1(2)
C66 C65 C64 119.3(3)
C66 C65 H65 120.4
C64 C65 H65 120.4
C65 C66 C67 121.0(3)
C65 C66 H66 119.5
C67 C66 H66 119.5
C68 C67 C66 121.3(4)
C68 C67 H67 119.3
C66 C67 H67 119.3
C67 C68 C014 117.8(3)
C67 C68 H68 121.1
C014 C68 H68 121.1
C74 C69 C70 119.6(2)
C74 C69 N4 119.5(2)
C70 C69 N4 120.9(2)
C71 C70 C69 119.8(2)
C71 C70 H70 120.1
C69 C70 H70 120.1
C70 C71 C72 120.5(2)
C70 C71 H71 119.7
C72 C71 H71 119.7
C71 C72 C73 119.3(2)
C71 C72 C75 121.6(2)
C73 C72 C75 119.1(2)
C74 C73 C72 120.5(2)
C74 C73 H73 119.8
C72 C73 H73 119.8
C73 C74 C69 120.2(2)
C73 C74 H74 119.9
C69 C74 H74 119.9
O7 C75 O8 123.6(2)
O7 C75 C72 120.1(2)
O8 C75 C72 116.3(2)

loop_
_geom_bond_atom_site_label_1
_geom_bond_atom_site_label_2
_geom_bond_distance
O1 C19 1.273(3)
O1 H1 0.8200
C1 C2 1.384(4)
C1 C6 1.399(3)
C1 N1 1.403(3)
N1 C12 1.390(3)
N1 C13 1.419(3)
O2 C19 1.266(3)
C2 C3 1.381(4)
C2 H2 0.9300
N2 C31 1.393(3)
N2 C20 1.396(3)
N2 C32 1.425(3)
O3 C38 1.289(3)
O3 H3A 0.8200
C3 C4 1.380(5)
C3 H3 0.9300
N3 C39 1.395(3)
N3 C50 1.396(3)
N3 C51 1.422(3)
O4 C38 1.247(3)
C4 C5 1.366(5)
C4 H4 0.9300
N4 C014 1.401(3)
N4 C58 1.409(3)
N4 C69 1.418(3)
O5 C57 1.260(3)
C5 C6 1.401(4)
C5 H5 0.9300
C9 C8 1.374(5)
C9 C10 1.393(5)
C9 H9 0.9300
O8 C75 1.291(3)
O8 H8A 0.8200
C8 C7 1.396(4)
C8 H8 0.9300
O7 C75 1.242(3)
C7 C12 1.411(4)
C7 C6 1.435(4)
O6 C57 1.266(3)
O6 H6 0.8200
C10 C11 1.382(4)
C10 H10 0.9300
C12 C11 1.387(4)
C11 H11 0.9300
C13 C18 1.386(3)
C13 C14 1.386(3)
C014 C68 1.396(4)
C014 C64 1.405(4)
C14 C15 1.382(3)
C14 H14 0.9300
C15 C16 1.389(3)
C15 H15 0.9300
C16 C17 1.388(3)
C16 C19 1.473(3)
C17 C18 1.374(3)
C17 H17 0.9300
C18 H18 0.9300
C21 C22 1.382(4)
C21 C20 1.385(4)
C21 H21 0.9300
C20 C25 1.404(3)
C22 C23 1.387(4)
C22 H22 0.9300
C23 C24 1.365(4)
C23 H23 0.9300
C26 C27 1.391(4)
C26 C31 1.407(3)
C26 C25 1.443(4)
C25 C24 1.397(4)
C24 H24 0.9300
C27 C28 1.378(4)
C27 H27 0.9300
C29 C30 1.372(4)
C29 C28 1.388(4)
C29 H29 0.9300
C28 H28 0.9300
C30 C31 1.385(4)
C30 H30 0.9300
C32 C37 1.380(4)
C32 C33 1.387(3)
C33 C34 1.380(3)
C33 H33 0.9300
C34 C35 1.386(4)
C34 H34 0.9300
C35 C36 1.386(3)
C35 C38 1.479(3)
C36 C37 1.372(3)
C36 H36 0.9300
C37 H37 0.9300
C39 C40 1.384(4)
C39 C44 1.409(3)
C40 C41 1.377(4)
C40 H40 0.9300
C41 C42 1.394(4)
C41 H41 0.9300
C42 C43 1.371(4)
C42 H42 0.9300
C43 C44 1.393(3)
C43 H43 0.9300
C44 C45 1.439(4)
C45 C46 1.390(4)
C45 C50 1.403(3)
C46 C47 1.367(4)
C46 H46 0.9300
C47 C48 1.387(4)
C47 H47 0.9300
C48 C49 1.381(4)
C48 H48 0.9300
C49 C50 1.386(4)
C49 H49 0.9300
C51 C56 1.381(3)
C51 C52 1.390(3)
C52 C53 1.381(3)
C52 H52 0.9300
C53 C54 1.393(3)
C53 H53 0.9300
C54 C55 1.386(3)
C54 C57 1.475(3)
C55 C56 1.375(3)
C55 H55 0.9300
C56 H56 0.9300
C58 C59 1.390(4)
C58 C63 1.392(4)
C59 C60 1.381(4)
C59 H59 0.9300
C60 C61 1.379(5)
C60 H60 0.9300
C61 C62 1.365(5)
C61 H61 0.9300
C62 C63 1.397(4)
C62 H62 0.9300
C63 C64 1.443(4)
C64 C65 1.386(4)
C65 C66 1.367(5)
C65 H65 0.9300
C66 C67 1.386(5)
C66 H66 0.9300
C67 C68 1.377(4)
C67 H67 0.9300
C68 H68 0.9300
C69 C74 1.388(4)
C69 C70 1.390(3)
C70 C71 1.380(4)
C70 H70 0.9300
C71 C72 1.386(4)
C71 H71 0.9300
C72 C73 1.389(3)
C72 C75 1.481(4)
C73 C74 1.373(3)
C73 H73 0.9300
C74 H74 0.9300

loop_
_geom_torsion_atom_site_label_1
_geom_torsion_atom_site_label_2
_geom_torsion_atom_site_label_3
_geom_torsion_atom_site_label_4
_geom_torsion
C2 C1 N1 C12 177.7(3)
C6 C1 N1 C12 -0.7(3)
C2 C1 N1 C13 -1.7(4)
C6 C1 N1 C13 179.8(2)
C6 C1 C2 C3 -0.9(4)
N1 C1 C2 C3 -179.1(3)
C1 C2 C3 C4 -0.8(5)
C2 C3 C4 C5 1.8(5)
C3 C4 C5 C6 -1.1(5)
C10 C9 C8 C7 0.1(5)
C9 C8 C7 C12 -0.6(4)
C9 C8 C7 C6 178.3(3)
C2 C1 C6 C5 1.5(4)
N1 C1 C6 C5 -179.9(2)
C2 C1 C6 C7 -178.0(2)
N1 C1 C6 C7 0.6(3)
C4 C5 C6 C1 -0.5(4)
C4 C5 C6 C7 178.8(3)
C8 C7 C6 C1 -179.3(3)
C12 C7 C6 C1 -0.2(3)
C8 C7 C6 C5 1.4(5)
C12 C7 C6 C5 -179.6(3)
C8 C9 C10 C11 -0.3(5)
C1 N1 C12 C11 177.9(3)
C13 N1 C12 C11 -2.7(4)
C1 N1 C12 C7 0.6(3)
C13 N1 C12 C7 -180.0(2)
C8 C7 C12 C11 1.5(4)
C6 C7 C12 C11 -177.8(2)
C8 C7 C12 N1 179.0(2)
C6 C7 C12 N1 -0.2(3)
C9 C10 C11 C12 1.0(4)
N1 C12 C11 C10 -178.6(3)
C7 C12 C11 C10 -1.6(4)
C12 N1 C13 C18 -48.1(4)
C1 N1 C13 C18 131.2(3)
C12 N1 C13 C14 131.9(3)
C1 N1 C13 C14 -48.8(4)
C58 N4 C014 C68 -178.5(3)
C69 N4 C014 C68 -11.5(4)
C58 N4 C014 C64 -0.5(3)
C69 N4 C014 C64 166.5(2)
C18 C13 C14 C15 -1.6(4)
N1 C13 C14 C15 178.4(2)
C13 C14 C15 C16 1.1(4)
C14 C15 C16 C17 0.3(4)
C14 C15 C16 C19 179.3(2)
C15 C16 C17 C18 -1.2(4)
C19 C16 C17 C18 179.9(2)
C16 C17 C18 C13 0.7(4)
C14 C13 C18 C17 0.7(4)
N1 C13 C18 C17 -179.3(2)
C17 C16 C19 O2 1.2(4)
C15 C16 C19 O2 -177.8(3)
C17 C16 C19 O1 -177.5(2)
C15 C16 C19 O1 3.5(4)
C22 C21 C20 N2 178.5(3)
C22 C21 C20 C25 -0.4(4)
C31 N2 C20 C21 -180.0(3)
C32 N2 C20 C21 2.4(5)
C31 N2 C20 C25 -1.0(3)
C32 N2 C20 C25 -178.6(2)
C20 C21 C22 C23 -0.9(5)
C21 C22 C23 C24 1.1(5)
C21 C20 C25 C24 1.5(4)
N2 C20 C25 C24 -177.6(2)
C21 C20 C25 C26 -179.3(2)
N2 C20 C25 C26 1.5(3)
C27 C26 C25 C24 -5.1(5)
C31 C26 C25 C24 177.5(3)
C27 C26 C25 C20 175.9(3)
C31 C26 C25 C20 -1.5(3)
C22 C23 C24 C25 0.0(5)
C20 C25 C24 C23 -1.2(4)
C26 C25 C24 C23 179.9(3)
C31 C26 C27 C28 -0.1(4)
C25 C26 C27 C28 -177.3(3)
C26 C27 C28 C29 -0.6(4)
C30 C29 C28 C27 0.8(5)
C28 C29 C30 C31 -0.3(5)
C29 C30 C31 N2 176.6(3)
C29 C30 C31 C26 -0.4(4)
C20 N2 C31 C30 -177.2(3)
C32 N2 C31 C30 0.5(4)
C20 N2 C31 C26 0.0(3)
C32 N2 C31 C26 177.7(2)
C27 C26 C31 C30 0.6(4)
C25 C26 C31 C30 178.5(2)
C27 C26 C31 N2 -176.9(2)
C25 C26 C31 N2 0.9(3)
C31 N2 C32 C37 54.7(4)
C20 N2 C32 C37 -128.1(3)
C31 N2 C32 C33 -122.7(3)
C20 N2 C32 C33 54.5(4)
C37 C32 C33 C34 -2.0(4)
N2 C32 C33 C34 175.4(2)
C32 C33 C34 C35 -0.1(4)
C33 C34 C35 C36 1.8(4)
C33 C34 C35 C38 -175.6(2)
C34 C35 C36 C37 -1.4(4)
C38 C35 C36 C37 175.9(2)
C35 C36 C37 C32 -0.6(4)
C33 C32 C37 C36 2.3(4)
N2 C32 C37 C36 -175.1(2)
C34 C35 C38 O4 175.1(3)
C36 C35 C38 O4 -2.2(4)
C34 C35 C38 O3 -3.4(4)
C36 C35 C38 O3 179.3(3)
C50 N3 C39 C40 -176.1(3)
C51 N3 C39 C40 3.1(4)
C50 N3 C39 C44 0.4(3)
C51 N3 C39 C44 179.7(2)
N3 C39 C40 C41 176.0(2)
C44 C39 C40 C41 -0.2(4)
C39 C40 C41 C42 0.6(4)
C40 C41 C42 C43 0.0(4)
C41 C42 C43 C44 -0.9(4)
C42 C43 C44 C39 1.3(4)
C42 C43 C44 C45 -175.9(3)
C40 C39 C44 C43 -0.7(4)
N3 C39 C44 C43 -177.7(2)
C40 C39 C44 C45 177.1(2)
N3 C39 C44 C45 0.2(3)
C43 C44 C45 C46 -4.7(5)
C39 C44 C45 C46 177.9(3)
C43 C44 C45 C50 176.6(3)
C39 C44 C45 C50 -0.8(3)
C50 C45 C46 C47 -1.1(4)
C44 C45 C46 C47 -179.7(3)
C45 C46 C47 C48 1.5(5)
C46 C47 C48 C49 -0.9(5)
C47 C48 C49 C50 0.0(5)
C48 C49 C50 N3 178.0(3)
C48 C49 C50 C45 0.4(4)
C39 N3 C50 C49 -178.8(3)
C51 N3 C50 C49 1.9(4)
C39 N3 C50 C45 -0.9(3)
C51 N3 C50 C45 179.8(2)
C46 C45 C50 C49 0.2(4)
C44 C45 C50 C49 179.1(2)
C46 C45 C50 N3 -177.8(2)
C44 C45 C50 N3 1.1(3)
C39 N3 C51 C56 -128.6(3)
C50 N3 C51 C56 50.6(4)
C39 N3 C51 C52 53.4(4)
C50 N3 C51 C52 -127.4(3)
C56 C51 C52 C53 -0.7(4)
N3 C51 C52 C53 177.2(2)
C51 C52 C53 C54 -0.8(4)
C52 C53 C54 C55 1.6(4)
C52 C53 C54 C57 -176.7(3)
C53 C54 C55 C56 -0.9(4)
C57 C54 C55 C56 177.4(2)
C54 C55 C56 C51 -0.6(4)
C52 C51 C56 C55 1.4(4)
N3 C51 C56 C55 -176.5(2)
C55 C54 C57 O5 -175.7(3)
C53 C54 C57 O5 2.6(4)
C55 C54 C57 O6 3.1(4)
C53 C54 C57 O6 -178.6(3)
C014 N4 C58 C59 -175.8(3)
C69 N4 C58 C59 17.0(4)
C014 N4 C58 C63 1.2(3)
C69 N4 C58 C63 -165.9(2)
C63 C58 C59 C60 0.5(4)
N4 C58 C59 C60 177.2(3)
C58 C59 C60 C61 0.8(5)
C59 C60 C61 C62 -1.6(6)
C60 C61 C62 C63 1.2(5)
C59 C58 C63 C62 -0.9(4)
N4 C58 C63 C62 -178.2(3)
C59 C58 C63 C64 175.9(3)
N4 C58 C63 C64 -1.4(3)
C61 C62 C63 C58 0.1(5)
C61 C62 C63 C64 -175.8(3)
C68 C014 C64 C65 -0.5(4)
N4 C014 C64 C65 -178.7(3)
C68 C014 C64 C63 177.9(3)
N4 C014 C64 C63 -0.4(3)
C58 C63 C64 C65 179.2(3)
C62 C63 C64 C65 -4.6(6)
C58 C63 C64 C014 1.1(3)
C62 C63 C64 C014 177.3(3)
C014 C64 C65 C66 -0.8(5)
C63 C64 C65 C66 -178.7(3)
C64 C65 C66 C67 1.8(6)
C65 C66 C67 C68 -1.5(5)
C66 C67 C68 C014 0.2(5)
N4 C014 C68 C67 178.6(3)
C64 C014 C68 C67 0.8(4)
C014 N4 C69 C74 -128.7(3)
C58 N4 C69 C74 36.2(4)
C014 N4 C69 C70 51.3(4)
C58 N4 C69 C70 -143.8(3)
C74 C69 C70 C71 0.5(4)
N4 C69 C70 C71 -179.6(2)
C69 C70 C71 C72 -2.3(4)
C70 C71 C72 C73 1.8(4)
C70 C71 C72 C75 -176.0(2)
C71 C72 C73 C74 0.6(4)
C75 C72 C73 C74 178.5(2)
C72 C73 C74 C69 -2.5(4)
C70 C69 C74 C73 1.9(4)
N4 C69 C74 C73 -178.0(2)
C71 C72 C75 O7 158.0(3)
C73 C72 C75 O7 -19.8(4)
C71 C72 C75 O8 -20.4(4)
C73 C72 C75 O8 161.8(2)
